data_7024873
loop_
_publ_author_name
'Lopez, Nazario'
'Zhao, Hanhua'
'Prosvirin, Andrey V.'
'Wernsdorfer, Wolfgang'
'Dunbar, Kim R.'

_publ_section_title
;
 A homologous heterospin series of mononuclear lanthanide/TCNQF(4) organic
 radical complexes.
;
_journal_issue 18
_journal_name_full 'Dalton transactions (Cambridge, England : 2003)'
_journal_page_first 4341
_journal_page_last 4352
_journal_paper_doi 10.1039/b922219g
_journal_volume 39
_journal_year 2010
_chemical_formula_sum 'C36 H20 Eu F12 N12 O10'
_chemical_formula_weight 1160.60
_chemical_name_common 'Europium(iii) 2,3,5,6-Tetrafluoro-7,7,8,8- Tetracyanoquinodimethane''
_chemical_name_systematic
;Europium(III)
2,3,5,6-Tetrafluoro-7,7,8,8-Tetracyanoquinodimethane'
;
_space_group_IT_number 14
_symmetry_cell_setting monoclinic
_symmetry_space_group_name_Hall '-P 2ybc'
_symmetry_space_group_name_H-M 'P 1 21/c 1'
_atom_sites_solution_hydrogens geom
_atom_sites_solution_primary direct
_atom_sites_solution_secondary difmap
_audit_creation_method SHELXL-97
_cell_angle_alpha 90.00
_cell_angle_beta 122.257(4)
_cell_angle_gamma 90.00
_cell_formula_units_Z 4
_cell_length_a 13.5511(11)
_cell_length_b 17.3987(13)
_cell_length_c 21.5192(15)
_cell_measurement_temperature 173(2)
_cell_volume 4290.6(6)
_computing_structure_refinement 'SHELXL-97 (Sheldrick, 1997)'
_computing_structure_solution 'SHELXS-97 (Sheldrick, 1990)'
_diffrn_ambient_temperature 173(2)
_diffrn_measured_fraction_theta_full 0.882
_diffrn_measured_fraction_theta_max 0.882
_diffrn_radiation_monochromator graphite
_diffrn_radiation_source 'fine-focus sealed tube'
_diffrn_radiation_type CuK\a
_diffrn_radiation_wavelength 1.54178
_diffrn_reflns_av_R_equivalents 0.1013
_diffrn_reflns_av_sigmaI/netI 0.1265
_diffrn_reflns_limit_h_max 15
_diffrn_reflns_limit_h_min -12
_diffrn_reflns_limit_k_max 20
_diffrn_reflns_limit_k_min -19
_diffrn_reflns_limit_l_max 21
_diffrn_reflns_limit_l_min -24
_diffrn_reflns_number 25708
_diffrn_reflns_theta_full 62.94
_diffrn_reflns_theta_max 62.94
_diffrn_reflns_theta_min 3.51
_exptl_absorpt_coefficient_mu 11.592
_exptl_absorpt_correction_T_max 0.5949
_exptl_absorpt_correction_T_min 0.2694
_exptl_absorpt_correction_type multi-scan
_exptl_absorpt_process_details 'SADABS, 1996'
_exptl_crystal_density_diffrn 1.797
_exptl_crystal_density_method 'not measured'
_exptl_crystal_F_000 2284
_exptl_crystal_size_max 0.11
_exptl_crystal_size_mid 0.07
_exptl_crystal_size_min 0.05
_refine_diff_density_max 2.602
_refine_diff_density_min -1.414
_refine_diff_density_rms 0.142
_refine_ls_extinction_method none
_refine_ls_goodness_of_fit_ref 0.987
_refine_ls_hydrogen_treatment mixed
_refine_ls_matrix_type full
_refine_ls_number_parameters 625
_refine_ls_number_reflns 6109
_refine_ls_number_restraints 0
_refine_ls_restrained_S_all 0.987
_refine_ls_R_factor_all 0.1256
_refine_ls_R_factor_gt 0.0716
_refine_ls_shift/su_max 0.002
_refine_ls_shift/su_mean 0.000
_refine_ls_structure_factor_coef Fsqd
_refine_ls_weighting_details 'calc w=1/[\s^2^(Fo^2^)+(0.1174P)^2^+0.0000P] where P=(Fo^2^+2Fc^2^)/3'
_refine_ls_weighting_scheme calc
_refine_ls_wR_factor_gt 0.1793
_refine_ls_wR_factor_ref 0.2015
_reflns_number_gt 3553
_reflns_number_total 6109
_reflns_threshold_expression >2sigma(I)
_cod_data_source_file b922219g.txt
_cod_data_source_block g:\nazari~1\nazari~1\crysta~1\nl085e~1\platon
_cod_original_sg_symbol_H-M P21/c
_cod_database_code 7024873

loop_
_symmetry_equiv_pos_as_xyz
'x, y, z'
'-x, y+1/2, -z+1/2'
'-x, -y, -z'
'x, -y-1/2, z-1/2'

loop_
_atom_site_label
_atom_site_type_symbol
_atom_site_fract_x
_atom_site_fract_y
_atom_site_fract_z
_atom_site_U_iso_or_equiv
_atom_site_adp_type
_atom_site_occupancy
_atom_site_symmetry_multiplicity
_atom_site_calc_flag
Eu1 Eu 0.34835(7) -0.52339(3) -0.41042(4) 0.0292(3) Uani 1 1 d
F1 F 0.0980(6) -0.4022(3) -0.3443(4) 0.0413(18) Uani 1 1 d
F2 F 0.3056(6) -0.2347(3) -0.1385(4) 0.0367(17) Uani 1 1 d
F3 F -0.0842(6) -0.3954(4) -0.3327(4) 0.0467(19) Uani 1 1 d
F4 F 0.1194(6) -0.2251(3) -0.1294(4) 0.0451(19) Uani 1 1 d
F5 F 0.5593(6) -0.4626(3) -0.1557(4) 0.0365(17) Uani 1 1 d
F6 F 0.6127(6) -0.6783(3) -0.0067(3) 0.0338(17) Uani 1 1 d
F7 F 0.6236(6) -0.3712(3) -0.0438(3) 0.0347(17) Uani 1 1 d
F8 F 0.6684(6) -0.5859(3) 0.1038(3) 0.0307(16) Uani 1 1 d
F9 F 0.8206(6) -0.4724(3) -0.1397(4) 0.0367(16) Uani 1 1 d
F10 F 0.8733(5) -0.6496(3) 0.0429(4) 0.0346(17) Uani 1 1 d
F11 F 0.8717(6) -0.3586(3) -0.0476(3) 0.0343(17) Uani 1 1 d
F12 F 0.9223(5) -0.5360(3) 0.1344(4) 0.0317(16) Uani 1 1 d
O1 O 0.2271(8) -0.5689(5) -0.3623(5) 0.049(2) Uani 1 1 d
O2 O 0.3085(7) -0.6599(4) -0.4357(5) 0.039(2) Uani 1 1 d
O3 O 0.1437(8) -0.5277(5) -0.5060(5) 0.061(3) Uani 1 1 d
O4 O 0.3507(8) -0.5289(4) -0.5216(5) 0.047(2) Uani 1 1 d
O5 O 0.2874(8) -0.3949(4) -0.4785(5) 0.048(2) Uani 1 1 d
O6 O 0.5066(7) -0.4327(4) -0.3548(5) 0.044(2) Uani 1 1 d
O7 O 0.5296(7) -0.5833(4) -0.3885(4) 0.034(2) Uani 1 1 d
N1 N 0.3234(8) -0.4244(5) -0.3325(5) 0.030(2) Uani 1 1 d
N2 N 0.5057(10) -0.2525(5) -0.1661(6) 0.041(3) Uani 1 1 d
N3 N -0.2628(12) -0.4022(7) -0.2931(8) 0.068(4) Uani 1 1 d
N4 N -0.1218(13) -0.2115(6) -0.1447(8) 0.074(5) Uani 1 1 d
N5 N 0.4745(9) -0.5759(5) -0.2784(6) 0.036(3) Uani 1 1 d
N6 N 0.5325(9) -0.7719(5) -0.1486(5) 0.034(3) Uani 1 1 d
N7 N 0.6583(9) -0.2767(5) 0.0863(6) 0.040(3) Uani 1 1 d
N8 N 0.7563(10) -0.4669(6) 0.2286(6) 0.043(3) Uani 1 1 d
N9 N 0.7396(9) -0.6152(5) -0.2425(6) 0.040(3) Uani 1 1 d
N10 N 0.8193(9) -0.7705(5) -0.0704(6) 0.047(3) Uani 1 1 d
N11 N 0.8891(9) -0.2362(5) 0.0595(6) 0.043(3) Uani 1 1 d
N12 N 0.9982(10) -0.3929(6) 0.2356(7) 0.046(3) Uani 1 1 d
C1 C 0.3197(10) -0.3807(6) -0.2930(7) 0.029(3) Uani 1 1 d
C2 C 0.4172(11) -0.2854(6) -0.2000(7) 0.029(3) Uani 1 1 d
C3 C 0.3135(10) -0.3285(6) -0.2454(6) 0.026(3) Uani 1 1 d
C4 C 0.2117(11) -0.3196(6) -0.2420(6) 0.029(3) Uani 1 1 d
C5 C 0.1059(11) -0.3580(6) -0.2891(7) 0.031(3) Uani 1 1 d
C6 C 0.2059(11) -0.2735(6) -0.1885(7) 0.031(3) Uani 1 1 d
C7 C 0.0125(11) -0.3552(6) -0.2841(7) 0.032(3) Uani 1 1 d
C8 C 0.1110(12) -0.2698(6) -0.1850(7) 0.033(3) Uani 1 1 d
C9 C 0.0080(11) -0.3084(6) -0.2304(7) 0.031(3) Uani 1 1 d
C10 C -0.0914(12) -0.3071(7) -0.2250(8) 0.047(4) Uani 1 1 d
C11 C -0.1857(14) -0.3594(8) -0.2627(9) 0.054(4) Uani 1 1 d
C12 C -0.1042(13) -0.2527(7) -0.1789(9) 0.057(4) Uani 1 1 d
C13 C 0.5072(11) -0.5955(6) -0.2202(8) 0.027(3) Uani 1 1 d
C14 C 0.5418(10) -0.7064(6) -0.1461(6) 0.024(3) Uani 1 1 d
C15 C 0.5472(10) -0.6251(5) -0.1494(7) 0.026(3) Uani 1 1 d
C16 C 0.5809(10) -0.5750(6) -0.0876(7) 0.029(3) Uani 1 1 d
C17 C 0.5858(11) -0.4939(6) -0.0916(6) 0.027(3) Uani 1 1 d
C18 C 0.6142(10) -0.6016(6) -0.0170(7) 0.027(3) Uani 1 1 d
C19 C 0.6181(10) -0.4475(6) -0.0335(6) 0.025(3) Uani 1 1 d
C20 C 0.6415(11) -0.5549(6) 0.0398(7) 0.028(3) Uani 1 1 d
C21 C 0.6484(9) -0.4742(6) 0.0365(6) 0.025(3) Uani 1 1 d
C22 C 0.6808(10) -0.4239(6) 0.0955(7) 0.028(3) Uani 1 1 d
C23 C 0.6704(10) -0.3417(6) 0.0886(7) 0.028(3) Uani 1 1 d
C24 C 0.7228(11) -0.4509(6) 0.1699(8) 0.031(3) Uani 1 1 d
C25 C 0.7718(10) -0.6182(6) -0.1811(8) 0.031(3) Uani 1 1 d
C26 C 0.8161(11) -0.7075(6) -0.0838(7) 0.034(3) Uani 1 1 d
C27 C 0.8097(10) -0.6278(6) -0.1055(7) 0.026(3) Uani 1 1 d
C28 C 0.8406(9) -0.5678(5) -0.0545(7) 0.024(3) Uani 1 1 d
C29 C 0.8437(10) -0.4897(6) -0.0725(7) 0.029(3) Uani 1 1 d
C30 C 0.8725(10) -0.5777(6) 0.0185(7) 0.031(3) Uani 1 1 d
C31 C 0.8700(10) -0.4298(5) -0.0240(7) 0.027(3) Uani 1 1 d
C32 C 0.8969(9) -0.5190(6) 0.0666(6) 0.021(3) Uani 1 1 d
C33 C 0.8981(10) -0.4397(5) 0.0487(6) 0.022(3) Uani 1 1 d
C34 C 0.9188(10) -0.3794(6) 0.0976(7) 0.029(3) Uani 1 1 d
C35 C 0.9008(10) -0.3015(6) 0.0752(6) 0.029(3) Uani 1 1 d
C36 C 0.9627(11) -0.3907(6) 0.1742(8) 0.030(3) Uani 1 1 d
O1S O 0.1965(13) -0.4339(9) -0.6270(9) 0.139(5) Uiso 1 1 d
O2S O 0.4892(7) -0.6437(4) -0.5174(4) 0.040(2) Uiso 1 1 d
O3S O 1.0094(10) -0.1147(6) -0.0125(6) 0.093(4) Uiso 1 1 d

loop_
_atom_site_aniso_label
_atom_site_aniso_U_11
_atom_site_aniso_U_22
_atom_site_aniso_U_33
_atom_site_aniso_U_23
_atom_site_aniso_U_13
_atom_site_aniso_U_12
Eu1 0.0459(5) 0.0145(3) 0.0301(5) 0.0005(4) 0.0224(4) 0.0003(4)
F1 0.040(4) 0.038(4) 0.050(5) -0.007(3) 0.027(4) 0.004(3)
F2 0.048(5) 0.027(3) 0.036(4) -0.005(3) 0.023(4) 0.002(3)
F3 0.036(4) 0.049(4) 0.069(6) 0.002(4) 0.036(4) -0.003(4)
F4 0.075(5) 0.028(3) 0.052(5) 0.004(3) 0.047(4) 0.010(4)
F5 0.060(5) 0.021(3) 0.031(5) 0.009(3) 0.026(4) 0.002(3)
F6 0.050(5) 0.018(3) 0.039(5) 0.005(3) 0.028(4) 0.001(3)
F7 0.050(4) 0.014(3) 0.036(4) 0.003(3) 0.020(4) 0.002(3)
F8 0.048(4) 0.025(3) 0.021(4) 0.002(3) 0.020(4) 0.001(3)
F9 0.046(4) 0.034(3) 0.032(4) 0.004(3) 0.022(4) 0.000(3)
F10 0.045(4) 0.010(3) 0.051(5) 0.005(3) 0.027(4) 0.001(3)
F11 0.048(4) 0.018(3) 0.042(5) 0.003(3) 0.028(4) -0.008(3)
F12 0.038(4) 0.024(3) 0.033(5) 0.006(3) 0.019(4) 0.005(3)
O1 0.073(7) 0.044(5) 0.047(6) -0.013(4) 0.042(6) -0.026(5)
O2 0.050(6) 0.010(3) 0.062(6) -0.009(4) 0.032(5) -0.011(4)
O3 0.045(6) 0.088(7) 0.047(6) 0.013(6) 0.022(5) 0.001(6)
O4 0.076(7) 0.045(5) 0.037(6) 0.012(4) 0.041(5) 0.005(5)
O5 0.057(6) 0.026(4) 0.047(6) 0.008(4) 0.018(5) 0.008(4)
O6 0.048(6) 0.033(4) 0.064(7) -0.016(4) 0.038(5) -0.014(4)
O7 0.056(6) 0.020(4) 0.041(6) -0.003(4) 0.035(5) -0.003(4)
N1 0.044(7) 0.016(4) 0.048(7) -0.007(5) 0.038(6) 0.004(4)
N2 0.049(7) 0.021(5) 0.050(8) -0.002(5) 0.025(7) 0.007(5)
N3 0.063(9) 0.059(8) 0.095(12) 0.021(8) 0.052(9) 0.002(7)
N4 0.122(13) 0.044(7) 0.115(13) 0.012(7) 0.103(11) 0.036(8)
N5 0.059(8) 0.021(5) 0.044(8) 0.002(5) 0.037(7) -0.003(5)
N6 0.041(7) 0.025(5) 0.042(7) -0.001(5) 0.025(6) -0.001(5)
N7 0.046(7) 0.032(6) 0.049(8) -0.002(5) 0.030(6) 0.008(5)
N8 0.062(8) 0.043(6) 0.031(8) -0.002(6) 0.031(7) 0.004(6)
N9 0.046(7) 0.034(6) 0.043(8) -0.015(6) 0.026(7) -0.007(5)
N10 0.044(7) 0.024(6) 0.053(8) 0.000(5) 0.012(6) 0.002(5)
N11 0.053(7) 0.025(6) 0.047(8) 0.000(5) 0.024(6) -0.003(5)
N12 0.052(8) 0.037(6) 0.044(9) 0.001(6) 0.023(7) 0.005(6)
C1 0.028(7) 0.021(6) 0.043(9) 0.008(6) 0.022(7) -0.003(5)
C2 0.034(8) 0.020(6) 0.038(9) -0.004(6) 0.023(7) 0.006(6)
C3 0.039(8) 0.020(5) 0.028(8) -0.006(5) 0.024(7) 0.004(6)
C4 0.039(8) 0.021(5) 0.032(8) 0.000(5) 0.022(7) 0.003(6)
C5 0.037(8) 0.022(6) 0.042(9) 0.001(6) 0.027(7) 0.008(6)
C6 0.043(8) 0.022(6) 0.038(9) 0.009(6) 0.028(7) 0.006(6)
C7 0.026(7) 0.029(6) 0.042(9) 0.006(6) 0.019(7) 0.009(6)
C8 0.055(9) 0.017(5) 0.040(9) -0.005(6) 0.034(8) 0.005(6)
C9 0.046(8) 0.021(5) 0.041(9) 0.009(6) 0.033(7) 0.008(6)
C10 0.056(10) 0.034(7) 0.074(12) 0.019(7) 0.050(9) 0.024(7)
C11 0.064(11) 0.047(8) 0.077(13) 0.013(8) 0.055(10) 0.015(9)
C12 0.073(11) 0.044(8) 0.074(12) 0.047(8) 0.052(10) 0.031(8)
C13 0.039(8) 0.016(5) 0.041(10) -0.002(6) 0.031(7) 0.002(5)
C14 0.027(7) 0.029(6) 0.019(8) -0.003(5) 0.015(6) -0.002(6)
C15 0.035(7) 0.012(5) 0.047(9) 0.005(5) 0.033(7) 0.008(5)
C16 0.037(8) 0.029(6) 0.033(9) 0.000(6) 0.025(7) 0.004(6)
C17 0.044(8) 0.025(5) 0.017(8) 0.003(5) 0.019(7) 0.010(5)
C18 0.029(7) 0.018(5) 0.031(9) 0.015(5) 0.012(6) 0.005(5)
C19 0.033(7) 0.021(5) 0.022(8) 0.005(5) 0.016(6) -0.001(5)
C20 0.043(8) 0.018(5) 0.036(9) 0.000(6) 0.029(7) -0.003(6)
C21 0.017(6) 0.027(6) 0.032(8) -0.008(6) 0.015(6) -0.007(5)
C22 0.031(7) 0.021(5) 0.042(9) 0.010(6) 0.026(7) 0.009(5)
C23 0.034(8) 0.017(6) 0.039(8) -0.005(5) 0.024(7) 0.000(5)
C24 0.043(8) 0.020(6) 0.039(10) -0.008(6) 0.027(8) -0.001(6)
C25 0.032(8) 0.015(5) 0.048(11) -0.014(6) 0.024(8) 0.000(5)
C26 0.040(8) 0.022(6) 0.040(9) -0.011(6) 0.021(7) -0.011(6)
C27 0.027(7) 0.020(5) 0.045(9) -0.016(6) 0.028(7) -0.010(5)
C28 0.020(7) 0.020(5) 0.034(8) 0.005(5) 0.015(6) 0.002(5)
C29 0.029(7) 0.032(6) 0.037(9) 0.005(6) 0.024(7) 0.002(6)
C30 0.039(8) 0.027(6) 0.035(9) 0.004(6) 0.025(7) 0.004(6)
C31 0.031(7) 0.010(5) 0.050(9) 0.004(5) 0.029(7) 0.002(5)
C32 0.019(6) 0.020(5) 0.026(8) 0.006(6) 0.013(6) -0.003(5)
C33 0.030(7) 0.011(5) 0.027(8) -0.001(5) 0.016(6) 0.001(5)
C34 0.021(7) 0.026(6) 0.036(9) -0.002(6) 0.013(7) 0.002(5)
C35 0.031(7) 0.029(6) 0.030(8) -0.014(6) 0.018(7) -0.006(6)
C36 0.030(8) 0.023(6) 0.030(10) -0.001(6) 0.011(7) 0.005(6)

loop_
_atom_type_symbol
_atom_type_description
_atom_type_scat_dispersion_real
_atom_type_scat_dispersion_imag
_atom_type_scat_source
C C 0.0181 0.0091 'International Tables Vol C Tables 4.2.6.8 and 6.1.1.4'
Eu Eu -8.9294 11.1857 'International Tables Vol C Tables 4.2.6.8 and 6.1.1.4'
F F 0.0727 0.0534 'International Tables Vol C Tables 4.2.6.8 and 6.1.1.4'
N N 0.0311 0.0180 'International Tables Vol C Tables 4.2.6.8 and 6.1.1.4'
O O 0.0492 0.0322 'International Tables Vol C Tables 4.2.6.8 and 6.1.1.4'
H H 0.0000 0.0000 'International Tables Vol C Tables 4.2.6.8 and 6.1.1.4'

loop_
_geom_angle_atom_site_label_1
_geom_angle_atom_site_label_2
_geom_angle_atom_site_label_3
_geom_angle
O6 Eu1 O4 92.2(3)
O6 Eu1 O3 139.3(3)
O4 Eu1 O3 76.8(3)
O6 Eu1 O2 141.7(3)
O4 Eu1 O2 81.8(3)
O3 Eu1 O2 76.2(3)
O6 Eu1 O7 69.5(2)
O4 Eu1 O7 68.5(3)
O3 Eu1 O7 136.2(3)
O2 Eu1 O7 73.1(2)
O6 Eu1 O1 127.8(3)
O4 Eu1 O1 139.5(3)
O3 Eu1 O1 68.4(3)
O2 Eu1 O1 70.5(3)
O7 Eu1 O1 126.5(3)
O6 Eu1 N1 68.0(3)
O4 Eu1 N1 139.1(3)
O3 Eu1 N1 94.9(3)
O2 Eu1 N1 135.7(3)
O7 Eu1 N1 128.8(3)
O1 Eu1 N1 66.0(3)
O6 Eu1 O5 68.9(3)
O4 Eu1 O5 68.7(3)
O3 Eu1 O5 70.5(3)
O2 Eu1 O5 139.5(3)
O7 Eu1 O5 117.5(3)
O1 Eu1 O5 115.7(3)
N1 Eu1 O5 70.7(3)
O6 Eu1 N5 78.1(3)
O4 Eu1 N5 136.7(3)
O3 Eu1 N5 135.4(3)
O2 Eu1 N5 80.7(3)
O7 Eu1 N5 68.5(3)
O1 Eu1 N5 68.0(3)
N1 Eu1 N5 75.9(3)
O5 Eu1 N5 139.7(3)
C1 N1 Eu1 175.3(10)
C13 N5 Eu1 164.0(10)
N1 C1 C3 179.1(12)
N2 C2 C3 174.5(12)
C1 C3 C2 114.9(10)
C1 C3 C4 122.8(11)
C2 C3 C4 122.3(9)
C5 C4 C3 123.5(10)
C5 C4 C6 111.8(11)
C3 C4 C6 124.6(11)
C7 C5 F1 117.0(11)
C7 C5 C4 125.0(11)
F1 C5 C4 118.0(10)
C8 C6 F2 120.6(11)
C8 C6 C4 122.6(12)
F2 C6 C4 116.7(10)
C5 C7 F3 119.4(11)
C5 C7 C9 122.4(12)
F3 C7 C9 118.2(10)
C6 C8 C9 125.5(11)
C6 C8 F4 116.2(11)
C9 C8 F4 118.3(11)
C8 C9 C10 125.6(12)
C8 C9 C7 112.6(11)
C10 C9 C7 121.7(12)
C9 C10 C11 123.3(12)
C9 C10 C12 122.4(13)
C11 C10 C12 114.2(12)
N3 C11 C10 179.5(17)
N4 C12 C10 175.5(18)
N5 C13 C15 176.0(11)
N6 C14 C15 175.3(14)
C13 C15 C14 114.7(10)
C13 C15 C16 121.4(9)
C14 C15 C16 123.7(10)
C18 C16 C17 113.2(10)
C18 C16 C15 123.6(10)
C17 C16 C15 123.2(10)
F5 C17 C19 119.1(9)
F5 C17 C16 118.1(9)
C19 C17 C16 122.8(10)
C20 C18 F6 117.8(10)
C20 C18 C16 123.6(10)
F6 C18 C16 118.4(10)
C17 C19 F7 117.0(10)
C17 C19 C21 123.8(10)
F7 C19 C21 119.1(10)
F8 C20 C18 118.9(9)
F8 C20 C21 117.7(10)
C18 C20 C21 123.3(11)
C22 C21 C20 124.8(10)
C22 C21 C19 122.1(10)
C20 C21 C19 113.1(10)
C21 C22 C23 124.1(11)
C21 C22 C24 122.8(9)
C23 C22 C24 113.1(10)
N7 C23 C22 174.6(12)
N8 C24 C22 175.6(12)
N9 C25 C27 175.7(11)
N10 C26 C27 176.6(14)
C28 C27 C25 125.2(10)
C28 C27 C26 121.1(11)
C25 C27 C26 113.7(9)
C30 C28 C27 124.7(10)
C30 C28 C29 112.9(10)
C27 C28 C29 122.4(11)
F9 C29 C31 117.6(9)
F9 C29 C28 119.1(10)
C31 C29 C28 123.3(11)
F10 C30 C32 116.7(10)
F10 C30 C28 118.9(10)
C32 C30 C28 124.3(10)
F11 C31 C29 117.5(10)
F11 C31 C33 118.9(9)
C29 C31 C33 123.7(9)
F12 C32 C30 118.5(9)
F12 C32 C33 118.1(9)
C30 C32 C33 123.3(10)
C34 C33 C31 124.6(9)
C34 C33 C32 122.9(10)
C31 C33 C32 112.4(9)
C33 C34 C35 122.1(11)
C33 C34 C36 123.6(10)
C35 C34 C36 114.3(10)
N11 C35 C34 177.3(14)
N12 C36 C34 174.1(12)

loop_
_geom_bond_atom_site_label_1
_geom_bond_atom_site_label_2
_geom_bond_distance
Eu1 O6 2.404(8)
Eu1 O4 2.411(8)
Eu1 O3 2.417(9)
Eu1 O2 2.431(7)
Eu1 O7 2.471(8)
Eu1 O1 2.493(8)
Eu1 N1 2.549(8)
Eu1 O5 2.556(7)
Eu1 N5 2.578(11)
F1 C5 1.371(12)
F2 C6 1.373(13)
F3 C7 1.356(13)
F4 C8 1.380(12)
F5 C17 1.342(12)
F6 C18 1.355(11)
F7 C19 1.353(11)
F8 C20 1.337(12)
F9 C29 1.341(13)
F10 C30 1.354(12)
F11 C31 1.342(11)
F12 C32 1.340(12)
N1 C1 1.162(13)
N2 C2 1.168(14)
N3 C11 1.159(18)
N4 C12 1.140(17)
N5 C13 1.135(14)
N6 C14 1.146(12)
N7 C23 1.139(12)
N8 C24 1.126(14)
N9 C25 1.152(15)
N10 C26 1.129(13)
N11 C35 1.173(13)
N12 C36 1.140(15)
C1 C3 1.404(15)
C2 C3 1.423(16)
C3 C4 1.428(15)
C4 C5 1.406(16)
C4 C6 1.440(15)
C5 C7 1.327(16)
C6 C8 1.330(16)
C7 C9 1.441(15)
C8 C9 1.376(16)
C9 C10 1.413(16)
C10 C11 1.42(2)
C10 C12 1.447(19)
C13 C15 1.413(17)
C14 C15 1.419(13)
C15 C16 1.446(15)
C16 C18 1.412(15)
C16 C17 1.416(14)
C17 C19 1.351(15)
C18 C20 1.346(15)
C19 C21 1.411(15)
C20 C21 1.411(14)
C21 C22 1.406(15)
C22 C23 1.438(13)
C22 C24 1.461(18)
C25 C27 1.430(18)
C26 C27 1.451(15)
C27 C28 1.408(14)
C28 C30 1.398(15)
C28 C29 1.420(14)
C29 C31 1.380(15)
C30 C32 1.364(15)
C31 C33 1.411(15)
C32 C33 1.434(13)
C33 C34 1.404(14)
C34 C35 1.416(15)
C34 C36 1.437(18)
